data_9011213
loop_
_publ_author_name
'Mumme, W. G.'
'Watts, J. A.'

_publ_section_title
;HgBi2S4: Crystal structure and relationship with the pavonite homologous
 series Locality: synthetic
;
_journal_name_full 'Acta Crystallographica, Section B'
_journal_page_first 1300
_journal_page_last 1304
_journal_paper_doi 10.1107/S0567740880005973
_journal_volume 36
_journal_year 1980
_chemical_compound_source Synthetic
_chemical_formula_sum 'Bi2 Hg S4'
_chemical_name_mineral Grumiplucite
_space_group_IT_number 12
_symmetry_space_group_name_Hall '-C 2y'
_symmetry_space_group_name_H-M 'C 1 2/m 1'
_cell_angle_alpha 90
_cell_angle_beta 118.27
_cell_angle_gamma 90
_cell_length_a 14.17
_cell_length_b 4.06
_cell_length_c 13.99
_cell_formula_units_Z 4
_cell_volume 708.850
_database_code_amcsd 0009710
_exptl_crystal_density_diffrn 6.998
_cod_original_formula_sum 'Hg Bi2 S4'
_cod_database_code 9011213

loop_
_space_group_symop_operation_xyz
x,y,z
1/2+x,1/2+y,z
x,-y,z
1/2+x,1/2-y,z
-x,y,-z
1/2-x,1/2+y,-z
-x,-y,-z
1/2-x,1/2-y,-z

loop_
_atom_site_label
_atom_site_fract_x
_atom_site_fract_y
_atom_site_fract_z
_atom_site_U_iso_or_equiv
Hg1 0.00000 0.00000 0.00000 0.02913
Hg2 0.00000 0.00000 0.50000 0.03040
Bi1 0.22600 0.00000 0.36790 0.02280
Bi2 0.34990 0.00000 0.13790 0.02153
S1 0.18590 0.50000 0.06480 0.01646
S2 0.49910 0.50000 0.17010 0.01013
S3 0.12440 0.50000 0.42800 0.01267
S4 0.34320 0.50000 0.32430 0.03040

loop_
_cod_related_entry_id
_cod_related_entry_database
_cod_related_entry_code
1 AMCSD 0009710
